data_4028636
loop_
_publ_author_name
'Sergey P. Gromov'
'Svetlana N. Dmitrieva'
'Artem I. Vedernikov'
'Nikolay A. Kurchavov'
'Lyudmila G. Kuz'mina'
'Sergey K. Sazonov'
'Yuri A. Strelenko'
'Michael V. Alfimov'
'Judith A. K. Howard'
'Evgeny N. Ushakov'

_publ_section_title
;
 Synthesis, Structure, and Characterization of Chromo(fluoro)ionophores
 with Cation-Triggered Emission Based on N-Methylaza-Crown-Ether Styryl
 Dyes
;
_journal_name_full 'Journal of Organic Chemistry'
_journal_page_first 9834
_journal_page_last 9847
_journal_paper_doi 10.1021/jo401555a
_journal_volume 78
_journal_year 2013
_chemical_formula_sum 'C28 H35 Cl N2 O8'
_chemical_formula_weight 563.03
_chemical_name_systematic
; 
 ? 
;
_space_group_IT_number 14
_symmetry_cell_setting monoclinic
_symmetry_space_group_name_Hall '-P 2yn'
_symmetry_space_group_name_H-M 'P 1 21/n 1'
_atom_sites_solution_hydrogens geom
_atom_sites_solution_primary direct
_atom_sites_solution_secondary difmap
_audit_creation_method SHELXL-97
_cell_angle_alpha 90.00
_cell_angle_beta 97.253(2)
_cell_angle_gamma 90.00
_cell_formula_units_Z 4
_cell_length_a 10.5263(12)
_cell_length_b 8.2120(10)
_cell_length_c 31.305(4)
_cell_measurement_temperature 170(2)
_cell_volume 2684.4(6)
_computing_structure_refinement 'SHELXL-97 (Sheldrick, 1997)'
_computing_structure_solution 'SHELXS-97 (Sheldrick, 1990)'
_diffrn_ambient_temperature 170(2)
_diffrn_measured_fraction_theta_full 0.999
_diffrn_measured_fraction_theta_max 0.999
_diffrn_measurement_device_type 'Bruker SMART APEX-2'
_diffrn_measurement_method /W
_diffrn_radiation_monochromator graphite
_diffrn_radiation_source 'fine-focus sealed tube'
_diffrn_radiation_type MoK\a
_diffrn_radiation_wavelength 0.71073
_diffrn_reflns_av_R_equivalents 0.0845
_diffrn_reflns_av_sigmaI/netI 0.0953
_diffrn_reflns_limit_h_max 14
_diffrn_reflns_limit_h_min -14
_diffrn_reflns_limit_k_max 11
_diffrn_reflns_limit_k_min -11
_diffrn_reflns_limit_l_max 42
_diffrn_reflns_limit_l_min -42
_diffrn_reflns_number 25282
_diffrn_reflns_theta_full 29.00
_diffrn_reflns_theta_max 29.00
_diffrn_reflns_theta_min 2.13
_exptl_absorpt_coefficient_mu 0.197
_exptl_absorpt_correction_type none
_exptl_crystal_colour dark-red
_exptl_crystal_density_diffrn 1.393
_exptl_crystal_description block
_exptl_crystal_F_000 1192
_exptl_crystal_size_max 0.24
_exptl_crystal_size_mid 0.08
_exptl_crystal_size_min 0.04
_refine_diff_density_max 0.585
_refine_diff_density_min -0.348
_refine_diff_density_rms 0.059
_refine_ls_extinction_method none
_refine_ls_goodness_of_fit_ref 0.990
_refine_ls_hydrogen_treatment refall
_refine_ls_matrix_type full
_refine_ls_number_parameters 500
_refine_ls_number_reflns 7139
_refine_ls_number_restraints 36
_refine_ls_restrained_S_all 0.992
_refine_ls_R_factor_all 0.1529
_refine_ls_R_factor_gt 0.0658
_refine_ls_shift/su_max 0.000
_refine_ls_shift/su_mean 0.000
_refine_ls_structure_factor_coef Fsqd
_refine_ls_weighting_details 'calc w=1/[\s^2^(Fo^2^)+(0.0749P)^2^+0.0000P] where P=(Fo^2^+2Fc^2^)/3'
_refine_ls_weighting_scheme calc
_refine_ls_wR_factor_gt 0.1420
_refine_ls_wR_factor_ref 0.1663
_reflns_number_gt 3495
_reflns_number_total 7139
_reflns_threshold_expression >2sigma(I)
_cod_data_source_file jo401555a_si_001_1.cif
_cod_data_source_block 2a
_cod_original_cell_volume 2684.4(5)
_cod_database_code 4028636

loop_
_symmetry_equiv_pos_as_xyz
'x, y, z'
'-x+1/2, y+1/2, -z+1/2'
'-x, -y, -z'
'x-1/2, -y-1/2, z-1/2'

loop_
_atom_site_label
_atom_site_type_symbol
_atom_site_fract_x
_atom_site_fract_y
_atom_site_fract_z
_atom_site_U_iso_or_equiv
_atom_site_adp_type
_atom_site_occupancy
_atom_site_symmetry_multiplicity
_atom_site_calc_flag
_atom_site_refinement_flags
_atom_site_disorder_assembly
_atom_site_disorder_group
Cl1 Cl 0.87980(7) 0.65005(9) 0.56927(3) 0.0441(2) Uani 1 1 d . . .
O11 O 0.7667(4) 0.5518(5) 0.57028(13) 0.0415(12) Uiso 0.60 1 d P A 1
O12 O 0.9818(7) 0.5549(8) 0.5781(2) 0.070(2) Uiso 0.40 1 d PD A 1
O13 O 0.8825(6) 0.7205(8) 0.52385(18) 0.0500(16) Uiso 0.40 1 d PD A 1
O14 O 0.8784(5) 0.7902(7) 0.5966(2) 0.0386(13) Uiso 0.40 1 d PD A 1
O15 O 0.7520(5) 0.5884(7) 0.56009(17) 0.0273(14) Uiso 0.40 1 d P A 2
O16 O 0.9832(6) 0.5412(8) 0.5576(3) 0.0325(16) Uiso 0.30 1 d PD A 2
O17 O 0.8673(9) 0.7740(12) 0.5357(3) 0.073(3) Uiso 0.30 1 d PD A 2
O18 O 0.9216(8) 0.7186(12) 0.6095(2) 0.058(2) Uiso 0.30 1 d PD A 2
O20 O 0.9600(9) 0.6098(11) 0.5412(3) 0.070(3) Uiso 0.30 1 d PD A 3
O21 O 0.8610(8) 0.8184(10) 0.5763(3) 0.063(3) Uiso 0.30 1 d PD A 3
O22 O 0.9363(9) 0.5933(12) 0.6150(3) 0.080(3) Uiso 0.30 1 d PD A 3
O1 O 0.55939(17) 0.6151(2) 0.67420(6) 0.0376(5) Uani 1 1 d . . .
O2 O 0.80944(17) 0.5843(2) 0.72916(6) 0.0328(4) Uani 1 1 d . . .
O3 O 0.76542(19) 0.5957(2) 0.82073(6) 0.0410(5) Uani 1 1 d . . .
O4 O 0.4924(2) 0.6299(2) 0.80077(6) 0.0489(6) Uani 1 1 d . . .
N1 N 0.6741(2) 0.2027(2) 0.47110(7) 0.0285(5) Uani 1 1 d . . .
N2 N 0.3140(2) 0.6160(3) 0.69280(7) 0.0355(6) Uani 1 1 d . . .
C1 C 0.6938(3) 0.1178(3) 0.43379(8) 0.0322(6) Uani 1 1 d . . .
C2 C 0.8163(3) 0.0963(4) 0.42158(10) 0.0399(7) Uani 1 1 d . . .
C3 C 0.8306(4) 0.0173(4) 0.38413(11) 0.0496(8) Uani 1 1 d . . .
C4 C 0.7257(4) -0.0439(4) 0.35727(11) 0.0544(9) Uani 1 1 d . . .
C5 C 0.6063(4) -0.0274(4) 0.36887(10) 0.0488(8) Uani 1 1 d . . .
C6 C 0.5869(3) 0.0531(3) 0.40760(9) 0.0363(7) Uani 1 1 d . . .
C7 C 0.4654(3) 0.0694(3) 0.42119(10) 0.0392(7) Uani 1 1 d . . .
C8 C 0.4507(3) 0.1452(3) 0.45854(9) 0.0350(6) Uani 1 1 d . . .
C9 C 0.5566(3) 0.2165(3) 0.48434(8) 0.0304(6) Uani 1 1 d . . .
C10 C 0.5412(3) 0.2979(3) 0.52424(9) 0.0317(6) Uani 1 1 d . . .
C11 C 0.4257(3) 0.3352(3) 0.53649(9) 0.0339(6) Uani 1 1 d . . .
C12 C 0.4004(2) 0.4134(3) 0.57571(8) 0.0297(6) Uani 1 1 d . . .
C13 C 0.2748(3) 0.4243(4) 0.58485(10) 0.0369(7) Uani 1 1 d . . .
C14 C 0.2463(3) 0.4894(3) 0.62302(10) 0.0369(7) Uani 1 1 d . . .
C15 C 0.3412(3) 0.5475(3) 0.65412(9) 0.0330(6) Uani 1 1 d . . .
C16 C 0.4699(2) 0.5449(3) 0.64413(9) 0.0311(6) Uani 1 1 d . . .
C17 C 0.4974(3) 0.4792(3) 0.60616(9) 0.0325(6) Uani 1 1 d . . .
C18 C 0.1801(3) 0.6500(5) 0.69674(13) 0.0466(8) Uani 1 1 d . . .
C19 C 0.6853(3) 0.6424(4) 0.66235(10) 0.0342(6) Uani 1 1 d . . .
C20 C 0.7688(3) 0.7112(4) 0.69960(10) 0.0370(7) Uani 1 1 d . . .
C21 C 0.8946(3) 0.6382(4) 0.76481(10) 0.0343(6) Uani 1 1 d . . .
C22 C 0.8297(3) 0.7172(3) 0.79953(10) 0.0357(7) Uani 1 1 d . . .
C23 C 0.6840(3) 0.6560(4) 0.84984(10) 0.0415(7) Uani 1 1 d . . .
C24 C 0.5652(3) 0.7410(4) 0.82852(11) 0.0435(8) Uani 1 1 d . . .
C25 C 0.4385(3) 0.6960(4) 0.76175(10) 0.0436(8) Uani 1 1 d . . .
C26 C 0.3851(3) 0.5578(3) 0.73317(10) 0.0382(7) Uani 1 1 d . . .
C27 C 0.7873(3) 0.2822(4) 0.49602(9) 0.0336(6) Uani 1 1 d . . .
C28 C 0.8568(3) 0.1691(5) 0.52892(11) 0.0467(8) Uani 1 1 d . . .
H2A H 0.888(3) 0.131(4) 0.4375(9) 0.045(9) Uiso 1 1 d . . .
H3A H 0.907(3) -0.003(4) 0.3756(11) 0.060(11) Uiso 1 1 d . . .
H4A H 0.741(3) -0.101(4) 0.3295(12) 0.067(10) Uiso 1 1 d . . .
H5A H 0.527(3) -0.068(4) 0.3536(10) 0.050(9) Uiso 1 1 d . . .
H7A H 0.392(3) 0.022(3) 0.4043(8) 0.030(7) Uiso 1 1 d . . .
H8A H 0.369(3) 0.154(3) 0.4692(9) 0.045(8) Uiso 1 1 d . . .
H10A H 0.617(3) 0.335(3) 0.5442(9) 0.043(8) Uiso 1 1 d . . .
H11A H 0.349(3) 0.313(3) 0.5181(9) 0.042(8) Uiso 1 1 d . . .
H13A H 0.207(3) 0.380(3) 0.5640(8) 0.030(7) Uiso 1 1 d . . .
H14A H 0.155(3) 0.496(4) 0.6261(9) 0.052(9) Uiso 1 1 d . . .
H17A H 0.575(3) 0.482(3) 0.6002(8) 0.024(7) Uiso 1 1 d . . .
H18A H 0.145(3) 0.708(4) 0.6735(10) 0.046(9) Uiso 1 1 d . . .
H18B H 0.177(3) 0.716(4) 0.7242(11) 0.057(9) Uiso 1 1 d . . .
H18C H 0.125(3) 0.544(4) 0.6983(9) 0.047(8) Uiso 1 1 d . . .
H19A H 0.684(3) 0.717(4) 0.6395(10) 0.047(9) Uiso 1 1 d . . .
H19B H 0.722(2) 0.546(3) 0.6527(8) 0.024(7) Uiso 1 1 d . . .
H20A H 0.842(3) 0.759(3) 0.6915(8) 0.033(8) Uiso 1 1 d . . .
H20B H 0.720(3) 0.797(3) 0.7129(9) 0.039(8) Uiso 1 1 d . . .
H21A H 0.952(3) 0.706(3) 0.7555(9) 0.036(8) Uiso 1 1 d . . .
H21B H 0.943(3) 0.544(4) 0.7769(9) 0.041(8) Uiso 1 1 d . . .
H22A H 0.890(3) 0.766(3) 0.8196(9) 0.034(7) Uiso 1 1 d . . .
H22B H 0.775(2) 0.800(3) 0.7874(8) 0.028(7) Uiso 1 1 d . . .
H23A H 0.734(2) 0.731(3) 0.8712(8) 0.024(6) Uiso 1 1 d . . .
H23B H 0.659(3) 0.573(4) 0.8645(10) 0.047(9) Uiso 1 1 d . . .
H24A H 0.514(3) 0.780(4) 0.8505(11) 0.060(10) Uiso 1 1 d . . .
H24B H 0.584(3) 0.838(3) 0.8099(9) 0.037(8) Uiso 1 1 d . . .
H25A H 0.509(3) 0.763(4) 0.7485(10) 0.056(9) Uiso 1 1 d . . .
H25B H 0.357(3) 0.761(4) 0.7665(9) 0.048(9) Uiso 1 1 d . . .
H26A H 0.462(3) 0.484(3) 0.7279(8) 0.035(7) Uiso 1 1 d . . .
H26B H 0.326(3) 0.494(4) 0.7506(9) 0.046(8) Uiso 1 1 d . . .
H27A H 0.757(2) 0.380(3) 0.5091(8) 0.031(7) Uiso 1 1 d . . .
H27B H 0.841(2) 0.320(3) 0.4756(8) 0.022(6) Uiso 1 1 d . . .
H28A H 0.930(3) 0.221(4) 0.5439(11) 0.059(10) Uiso 1 1 d . . .
H28B H 0.889(3) 0.078(4) 0.5169(9) 0.040(9) Uiso 1 1 d . . .
H28C H 0.803(3) 0.126(4) 0.5503(10) 0.054(9) Uiso 1 1 d . . .

loop_
_atom_site_aniso_label
_atom_site_aniso_U_11
_atom_site_aniso_U_22
_atom_site_aniso_U_33
_atom_site_aniso_U_23
_atom_site_aniso_U_13
_atom_site_aniso_U_12
Cl1 0.0268(4) 0.0469(4) 0.0585(5) -0.0152(4) 0.0057(3) -0.0079(3)
O1 0.0283(10) 0.0463(12) 0.0379(11) -0.0009(9) 0.0032(8) -0.0012(9)
O2 0.0367(11) 0.0231(9) 0.0359(10) -0.0023(8) -0.0061(8) -0.0004(8)
O3 0.0459(12) 0.0287(10) 0.0491(12) -0.0019(9) 0.0092(10) 0.0036(9)
O4 0.0535(13) 0.0476(13) 0.0429(12) 0.0115(10) -0.0043(10) -0.0124(10)
N1 0.0314(13) 0.0239(11) 0.0287(12) 0.0013(9) -0.0016(9) -0.0046(9)
N2 0.0332(13) 0.0328(13) 0.0408(14) 0.0055(11) 0.0061(10) 0.0067(10)
C1 0.0405(17) 0.0241(14) 0.0315(15) 0.0027(11) 0.0021(12) -0.0056(12)
C2 0.0424(19) 0.0411(17) 0.0365(17) -0.0026(14) 0.0062(14) -0.0099(14)
C3 0.060(2) 0.0443(19) 0.047(2) -0.0065(16) 0.0171(17) -0.0081(17)
C4 0.078(3) 0.048(2) 0.0397(19) -0.0082(16) 0.0150(18) -0.0094(18)
C5 0.065(2) 0.0449(19) 0.0340(17) -0.0026(14) -0.0026(17) -0.0140(17)
C6 0.0480(18) 0.0269(14) 0.0322(15) 0.0053(12) -0.0021(13) -0.0056(13)
C7 0.0402(18) 0.0304(15) 0.0431(18) 0.0058(13) -0.0099(14) -0.0075(13)
C8 0.0310(16) 0.0299(14) 0.0423(17) 0.0056(13) -0.0021(13) -0.0012(13)
C9 0.0307(15) 0.0236(13) 0.0354(15) 0.0064(11) -0.0022(12) -0.0011(11)
C10 0.0288(15) 0.0288(14) 0.0358(15) 0.0060(12) -0.0024(12) -0.0015(11)
C11 0.0291(15) 0.0329(15) 0.0381(16) 0.0083(13) -0.0020(12) -0.0016(12)
C12 0.0276(15) 0.0280(13) 0.0327(15) 0.0074(11) 0.0014(11) 0.0008(11)
C13 0.0255(15) 0.0414(16) 0.0428(17) 0.0051(14) 0.0005(13) -0.0029(13)
C14 0.0257(16) 0.0372(16) 0.0481(18) 0.0059(14) 0.0050(13) 0.0016(12)
C15 0.0331(16) 0.0280(14) 0.0383(16) 0.0109(12) 0.0065(12) 0.0044(11)
C16 0.0268(14) 0.0293(14) 0.0359(16) 0.0078(12) -0.0008(12) 0.0022(11)
C17 0.0232(15) 0.0342(15) 0.0397(17) 0.0094(13) 0.0025(12) 0.0040(12)
C18 0.0349(18) 0.050(2) 0.057(2) 0.0007(19) 0.0108(16) 0.0074(16)
C19 0.0298(15) 0.0349(16) 0.0375(16) 0.0082(14) 0.0033(12) -0.0016(13)
C20 0.0363(17) 0.0285(15) 0.0457(18) 0.0066(13) 0.0035(14) -0.0038(13)
C21 0.0287(15) 0.0321(15) 0.0401(17) -0.0059(13) -0.0038(13) 0.0014(13)
C22 0.0411(18) 0.0237(14) 0.0406(17) -0.0039(13) -0.0012(14) 0.0021(13)
C23 0.0467(19) 0.0395(17) 0.0380(17) -0.0005(15) 0.0040(14) 0.0008(15)
C24 0.0451(19) 0.0411(18) 0.0442(18) -0.0027(15) 0.0052(15) 0.0025(15)
C25 0.050(2) 0.0360(17) 0.0442(19) 0.0048(14) 0.0028(15) 0.0054(15)
C26 0.0413(18) 0.0314(16) 0.0424(17) 0.0048(13) 0.0073(14) 0.0022(14)
C27 0.0271(15) 0.0387(16) 0.0351(16) -0.0048(14) 0.0035(12) -0.0072(13)
C28 0.0359(19) 0.059(2) 0.0423(19) 0.0010(17) -0.0048(16) 0.0023(17)

loop_
_atom_type_symbol
_atom_type_description
_atom_type_scat_dispersion_real
_atom_type_scat_dispersion_imag
_atom_type_scat_source
C C 0.0033 0.0016 'International Tables Vol C Tables 4.2.6.8 and 6.1.1.4'
H H 0.0000 0.0000 'International Tables Vol C Tables 4.2.6.8 and 6.1.1.4'
N N 0.0061 0.0033 'International Tables Vol C Tables 4.2.6.8 and 6.1.1.4'
O O 0.0106 0.0060 'International Tables Vol C Tables 4.2.6.8 and 6.1.1.4'
Cl Cl 0.1484 0.1585 'International Tables Vol C Tables 4.2.6.8 and 6.1.1.4'

loop_
_geom_angle_atom_site_label_1
_geom_angle_atom_site_label_2
_geom_angle_atom_site_label_3
_geom_angle
O12 Cl1 O20 55.2(5)
O12 Cl1 O18 84.0(5)
O20 Cl1 O18 122.6(5)
O12 Cl1 O21 131.8(5)
O20 Cl1 O21 117.1(5)
O18 Cl1 O21 60.1(5)
O12 Cl1 O15 123.2(4)
O20 Cl1 O15 115.9(4)
O18 Cl1 O15 120.2(4)
O21 Cl1 O15 103.3(4)
O12 Cl1 O14 114.6(4)
O20 Cl1 O14 130.2(4)
O18 Cl1 O14 33.5(3)
O21 Cl1 O14 27.6(3)
O15 Cl1 O14 108.8(3)
O12 Cl1 O11 108.3(4)
O20 Cl1 O11 118.0(4)
O18 Cl1 O11 111.8(4)
O21 Cl1 O11 114.2(4)
O15 Cl1 O11 18.1(3)
O14 Cl1 O11 111.4(3)
O12 Cl1 O17 123.9(5)
O20 Cl1 O17 72.9(5)
O18 Cl1 O17 111.0(5)
O21 Cl1 O17 55.2(5)
O15 Cl1 O17 96.0(5)
O14 Cl1 O17 82.1(4)
O11 Cl1 O17 114.0(4)
O12 Cl1 O16 26.0(3)
O20 Cl1 O16 31.5(4)
O18 Cl1 O16 107.8(4)
O21 Cl1 O16 138.1(4)
O15 Cl1 O16 115.9(3)
O14 Cl1 O16 133.6(4)
O11 Cl1 O16 107.5(3)
O17 Cl1 O16 104.2(5)
O12 Cl1 O13 107.7(4)
O20 Cl1 O13 53.0(4)
O18 Cl1 O13 129.8(4)
O21 Cl1 O13 78.2(4)
O15 Cl1 O13 94.3(3)
O14 Cl1 O13 104.6(3)
O11 Cl1 O13 110.0(3)
O17 Cl1 O13 23.3(4)
O16 Cl1 O13 84.2(4)
O12 Cl1 O22 54.9(4)
O20 Cl1 O22 109.4(5)
O18 Cl1 O22 41.4(4)
O21 Cl1 O22 101.2(5)
O15 Cl1 O22 108.7(4)
O14 Cl1 O22 73.9(4)
O11 Cl1 O22 91.9(4)
O17 Cl1 O22 149.9(5)
O16 Cl1 O22 80.7(4)
O13 Cl1 O22 156.4(4)
C16 O1 C19 117.6(2)
C21 O2 C20 113.2(2)
C22 O3 C23 114.8(2)
C25 O4 C24 114.6(2)
C9 N1 C1 122.2(2)
C9 N1 C27 120.2(2)
C1 N1 C27 117.6(2)
C15 N2 C18 117.1(3)
C15 N2 C26 118.6(2)
C18 N2 C26 112.6(2)
N1 C1 C2 121.9(2)
N1 C1 C6 118.8(3)
C2 C1 C6 119.2(3)
C3 C2 C1 120.0(3)
C2 C3 C4 121.6(4)
C5 C4 C3 119.5(3)
C4 C5 C6 120.9(3)
C7 C6 C1 118.6(3)
C7 C6 C5 122.6(3)
C1 C6 C5 118.8(3)
C8 C7 C6 120.9(3)
C7 C8 C9 121.1(3)
N1 C9 C8 118.2(3)
N1 C9 C10 120.6(2)
C8 C9 C10 121.2(3)
C11 C10 C9 123.5(3)
C10 C11 C12 127.7(3)
C13 C12 C17 117.5(3)
C13 C12 C11 119.2(3)
C17 C12 C11 123.4(3)
C14 C13 C12 121.4(3)
C13 C14 C15 121.8(3)
C14 C15 N2 122.6(3)
C14 C15 C16 117.3(3)
N2 C15 C16 120.0(3)
C17 C16 O1 124.0(2)
C17 C16 C15 120.4(3)
O1 C16 C15 115.6(2)
C16 C17 C12 121.5(3)
O1 C19 C20 109.3(2)
O2 C20 C19 109.4(2)
O2 C21 C22 113.9(2)
O3 C22 C21 108.8(2)
O3 C23 C24 114.3(3)
O4 C24 C23 109.0(3)
O4 C25 C26 107.9(2)
N2 C26 C25 112.2(2)
N1 C27 C28 112.0(3)

loop_
_geom_bond_atom_site_label_1
_geom_bond_atom_site_label_2
_geom_bond_distance
Cl1 O12 1.329(6)
Cl1 O20 1.334(8)
Cl1 O18 1.400(7)
Cl1 O21 1.418(8)
Cl1 O15 1.432(5)
Cl1 O14 1.436(5)
Cl1 O11 1.442(4)
Cl1 O17 1.456(9)
Cl1 O16 1.489(6)
Cl1 O13 1.539(6)
Cl1 O22 1.551(8)
O1 C16 1.372(3)
O1 C19 1.439(3)
O2 C21 1.412(3)
O2 C20 1.423(3)
O3 C22 1.416(3)
O3 C23 1.417(4)
O4 C25 1.390(4)
O4 C24 1.417(4)
N1 C9 1.358(3)
N1 C1 1.398(3)
N1 C27 1.490(3)
N2 C15 1.397(4)
N2 C18 1.458(4)
N2 C26 1.465(4)
C1 C2 1.401(4)
C1 C6 1.410(4)
C2 C3 1.365(4)
C3 C4 1.395(5)
C4 C5 1.358(5)
C5 C6 1.418(4)
C6 C7 1.404(4)
C7 C8 1.351(4)
C8 C9 1.418(4)
C9 C10 1.444(4)
C10 C11 1.355(4)
C11 C12 1.440(4)
C12 C13 1.391(4)
C12 C17 1.413(4)
C13 C14 1.376(4)
C14 C15 1.388(4)
C15 C16 1.429(4)
C16 C17 1.369(4)
C19 C20 1.481(4)
C21 C22 1.503(4)
C23 C24 1.512(4)
C25 C26 1.509(4)
C27 C28 1.506(4)
